data_1529075
loop_
_publ_author_name
'Ohshima, Satoko'
'Morimoto, Masakazu'
'Irie, Masahiro'

_publ_section_title
;
 Light-driven bending of diarylethene mixed crystals
;
_journal_issue 10
_journal_name_full 'Chem. Sci.'
_journal_page_first 5746
_journal_paper_doi 10.1039/C5SC01994J
_journal_volume 6
_journal_year 2015
_chemical_formula_sum 'C28.52 H21.52 F6 N0.48 O2 S2'
_chemical_formula_weight 581.06
_space_group_crystal_system monoclinic
_space_group_IT_number 14
_space_group_name_Hall '-P 2ybc'
_space_group_name_H-M_alt 'P 1 21/c 1'
_symmetry_space_group_name_Hall '-P 2ybc'
_symmetry_space_group_name_H-M 'P 1 21/c 1'
_atom_sites_solution_hydrogens geom
_audit_creation_method SHELXL-2014/7
_audit_update_record
;
2015-06-27 deposited with the CCDC.
2015-06-30 downloaded from the CCDC.
;
_cell_angle_alpha 90
_cell_angle_beta 100.9980(14)
_cell_angle_gamma 90
_cell_formula_units_Z 4
_cell_length_a 18.2529(5)
_cell_length_b 6.5741(2)
_cell_length_c 21.2658(6)
_cell_measurement_temperature 93(2)
_cell_volume 2504.95(13)
_computing_structure_refinement 'SHELXL-2014/7 (Sheldrick, 2014)'
_diffrn_ambient_temperature 93(2)
_diffrn_measured_fraction_theta_full 0.982
_diffrn_measured_fraction_theta_max 0.982
_diffrn_radiation_type CuK\a
_diffrn_radiation_wavelength 1.54178
_diffrn_reflns_av_R_equivalents 0.0385
_diffrn_reflns_av_unetI/netI 0.0359
_diffrn_reflns_laue_measured_fraction_full 0.982
_diffrn_reflns_laue_measured_fraction_max 0.982
_diffrn_reflns_limit_h_max 21
_diffrn_reflns_limit_h_min -21
_diffrn_reflns_limit_k_max 7
_diffrn_reflns_limit_k_min -6
_diffrn_reflns_limit_l_max 25
_diffrn_reflns_limit_l_min -25
_diffrn_reflns_number 16633
_diffrn_reflns_point_group_measured_fraction_full 0.982
_diffrn_reflns_point_group_measured_fraction_max 0.982
_diffrn_reflns_theta_full 66.571
_diffrn_reflns_theta_max 66.571
_diffrn_reflns_theta_min 4.236
_exptl_absorpt_coefficient_mu 2.608
_exptl_absorpt_correction_T_max 0.9500
_exptl_absorpt_correction_T_min 0.5080
_exptl_absorpt_correction_type multi-scan
_exptl_absorpt_process_details
;
 SADABS, Sheldrick
;
_exptl_crystal_colour colourless
_exptl_crystal_density_diffrn 1.541
_exptl_crystal_description plate
_exptl_crystal_F_000 1192
_exptl_crystal_size_max 0.300
_exptl_crystal_size_mid 0.040
_exptl_crystal_size_min 0.020
_refine_diff_density_max 0.412
_refine_diff_density_min -0.300
_refine_diff_density_rms 0.059
_refine_ls_extinction_method none
_refine_ls_goodness_of_fit_ref 1.037
_refine_ls_hydrogen_treatment constr
_refine_ls_matrix_type full
_refine_ls_number_parameters 355
_refine_ls_number_reflns 4342
_refine_ls_number_restraints 0
_refine_ls_restrained_S_all 1.037
_refine_ls_R_factor_all 0.0426
_refine_ls_R_factor_gt 0.0384
_refine_ls_shift/su_max 0.001
_refine_ls_shift/su_mean 0.000
_refine_ls_structure_factor_coef Fsqd
_refine_ls_weighting_details 'w=1/[\s^2^(Fo^2^)+(0.0636P)^2^+1.1488P] where P=(Fo^2^+2Fc^2^)/3'
_refine_ls_weighting_scheme calc
_refine_ls_wR_factor_gt 0.1018
_refine_ls_wR_factor_ref 0.1055
_reflns_Friedel_coverage 0.000
_reflns_number_gt 3913
_reflns_number_total 4342
_reflns_threshold_expression 'I > 2\s(I)'
_cod_data_source_file c5sc01994j2.cif
_cod_data_source_block 1a2a
_cod_depositor_comments 'Adding full bibliography for 1529075--1529076.cif.'
_cod_database_code 1529075
_shelx_shelxl_version_number 2014/7
_shelx_space_group_comment
;
The symmetry employed for this shelxl refinement is uniquely defined
by the following loop, which should always be used as a source of
symmetry information in preference to the above space-group names.
They are only intended as comments.
;
_shelx_estimated_absorpt_t_min 0.508
_shelx_estimated_absorpt_t_max 0.950

loop_
_space_group_symop_operation_xyz
'x, y, z'
'-x, y+1/2, -z+1/2'
'-x, -y, -z'
'x, -y-1/2, z-1/2'

loop_
_atom_site_label
_atom_site_type_symbol
_atom_site_fract_x
_atom_site_fract_y
_atom_site_fract_z
_atom_site_U_iso_or_equiv
_atom_site_adp_type
_atom_site_occupancy
_atom_site_site_symmetry_order
_atom_site_calc_flag
_atom_site_refinement_flags_posn
_atom_site_refinement_flags_adp
_atom_site_refinement_flags_occupancy
C1 C 0.37927(12) 0.5145(3) 0.44479(9) 0.0278(4) Uani 1 1 d . . .
H1A H 0.3581 0.6179 0.4149 0.042 Uiso 1 1 calc R U .
H1B H 0.4249 0.5636 0.4704 0.042 Uiso 1 1 calc R U .
H1C H 0.3447 0.4811 0.4721 0.042 Uiso 1 1 calc R U .
C2 C 0.39490(11) 0.3292(3) 0.40902(9) 0.0225(4) Uani 1 1 d . . .
C3 C 0.35602(10) 0.2499(3) 0.35295(9) 0.0220(4) Uani 1 1 d . . .
C5 C 0.45578(10) 0.0262(3) 0.36911(9) 0.0218(4) Uani 1 1 d . . .
C6 C 0.50447(10) -0.1464(3) 0.36307(9) 0.0218(4) Uani 1 1 d . . .
C7 C 0.47788(11) -0.3075(3) 0.32152(9) 0.0253(4) Uani 1 1 d . . .
H7 H 0.4300 -0.3004 0.2969 0.030 Uiso 1 1 calc R U .
C8 C 0.52134(11) -0.4754(3) 0.31657(9) 0.0269(4) Uani 1 1 d . . .
H8 H 0.5027 -0.5806 0.2889 0.032 Uiso 1 1 calc R U .
C9 C 0.59355(11) -0.4883(3) 0.35316(9) 0.0247(4) Uani 1 1 d . . .
C10 C 0.62141(11) -0.3285(3) 0.39338(9) 0.0243(4) Uani 1 1 d . . .
H10 H 0.6697 -0.3343 0.4172 0.029 Uiso 1 1 calc R U .
C11 C 0.57706(11) -0.1604(3) 0.39788(9) 0.0229(4) Uani 1 1 d . . .
H11 H 0.5963 -0.0540 0.4249 0.028 Uiso 1 1 calc R U .
C12 C 0.70117(12) -0.6925(3) 0.38835(11) 0.0340(5) Uani 1 1 d . . .
H12A H 0.7366 -0.5962 0.3780 0.051 Uiso 1 1 calc R U .
H12B H 0.7188 -0.8281 0.3834 0.051 Uiso 1 1 calc R U .
H12C H 0.6954 -0.6724 0.4319 0.051 Uiso 1 1 calc R U .
C13 C 0.25789(12) -0.0313(3) 0.41968(10) 0.0301(4) Uani 1 1 d . . .
H13A H 0.2485 -0.0500 0.3741 0.045 Uiso 1 1 calc R U .
H13B H 0.2395 -0.1468 0.4396 0.045 Uiso 1 1 calc R U .
H13C H 0.3106 -0.0177 0.4352 0.045 Uiso 1 1 calc R U .
C14 C 0.21900(11) 0.1565(3) 0.43556(9) 0.0236(4) Uani 1 1 d . . .
C15 C 0.20195(10) 0.3341(3) 0.40227(9) 0.0221(4) Uani 1 1 d . . .
C17 C 0.14749(10) 0.4038(3) 0.49039(9) 0.0221(4) Uani 1 1 d . . .
C18 C 0.10874(10) 0.5071(3) 0.53606(9) 0.0221(4) Uani 1 1 d . . .
C19 C 0.07279(11) 0.6913(3) 0.52106(9) 0.0265(4) Uani 1 1 d . . .
H19 H 0.0721 0.7481 0.4809 0.032 Uiso 1 1 calc R U .
C20 C 0.03774(11) 0.7938(3) 0.56435(9) 0.0262(4) Uani 1 1 d . . .
H20 H 0.0141 0.9175 0.5532 0.031 Uiso 1 1 calc R U .
C21 C 0.03843(11) 0.7095(3) 0.62423(9) 0.0243(4) Uani 1 1 d . . .
C22 C 0.07278(12) 0.5233(3) 0.63967(10) 0.0313(5) Uani 1 1 d . . .
H22 H 0.0724 0.4651 0.6795 0.038 Uiso 1 1 calc R U .
C23 C 0.10756(12) 0.4235(3) 0.59624(9) 0.0291(4) Uani 1 1 d . . .
H23 H 0.1305 0.2989 0.6073 0.035 Uiso 1 1 calc R U .
C24 C -0.02801(12) 0.9894(3) 0.65805(10) 0.0299(4) Uani 1 1 d . . .
H24A H 0.0061 1.0853 0.6453 0.045 Uiso 1 1 calc R U .
H24B H -0.0441 1.0382 0.6958 0.045 Uiso 1 1 calc R U .
H24C H -0.0705 0.9736 0.6241 0.045 Uiso 1 1 calc R U .
C25 C 0.28517(11) 0.3321(3) 0.31844(9) 0.0212(4) Uani 1 1 d . . .
C26 C 0.27586(10) 0.3761(3) 0.24793(9) 0.0220(4) Uani 1 1 d . . .
C27 C 0.21050(11) 0.5271(3) 0.23498(9) 0.0232(4) Uani 1 1 d . . .
C28 C 0.16537(10) 0.4734(3) 0.28674(9) 0.0242(4) Uani 1 1 d . . .
C29 C 0.22161(10) 0.3780(3) 0.33970(9) 0.0210(4) Uani 1 1 d . . .
F1 F 0.25677(6) 0.20519(17) 0.21197(5) 0.0273(3) Uani 1 1 d . . .
F2 F 0.33759(6) 0.45163(18) 0.23023(5) 0.0277(3) Uani 1 1 d . . .
F3 F 0.17086(6) 0.51634(18) 0.17491(5) 0.0280(3) Uani 1 1 d . . .
F4 F 0.23730(7) 0.71781(17) 0.24456(5) 0.0298(3) Uani 1 1 d . . .
F5 F 0.11062(6) 0.34009(19) 0.26217(6) 0.0324(3) Uani 1 1 d . . .
F6 F 0.13130(7) 0.64039(19) 0.30465(6) 0.0341(3) Uani 1 1 d . . .
O1 O 0.63114(8) -0.6640(2) 0.34654(7) 0.0327(3) Uani 1 1 d . . .
O2 O 0.00828(8) 0.7985(2) 0.67136(7) 0.0300(3) Uani 1 1 d . . .
S1 S 0.47453(3) 0.18808(7) 0.43483(2) 0.02360(14) Uani 1 1 d . . .
S2 S 0.18458(3) 0.16200(7) 0.50585(2) 0.02400(14) Uani 1 1 d . . .
C4 C 0.3910(3) 0.0812(7) 0.3283(3) 0.0175(16) Uiso 0.76(2) 1 d . . P
H4 H 0.3723 0.0168 0.2896 0.021 Uiso 0.76(2) 1 calc R U P
C16 C 0.1601(3) 0.4742(8) 0.4322(3) 0.0175(15) Uiso 0.76(2) 1 d . . P
H16 H 0.1431 0.5990 0.4146 0.021 Uiso 0.76(2) 1 calc R U P
N1 N 0.3931(10) 0.079(3) 0.3362(8) 0.034(7) Uiso 0.24(2) 1 d . . P
N2 N 0.1643(10) 0.468(3) 0.4402(8) 0.035(6) Uiso 0.24(2) 1 d . . P

loop_
_atom_site_aniso_label
_atom_site_aniso_U_11
_atom_site_aniso_U_22
_atom_site_aniso_U_33
_atom_site_aniso_U_23
_atom_site_aniso_U_13
_atom_site_aniso_U_12
C1 0.0286(10) 0.0261(11) 0.0278(10) -0.0021(8) 0.0031(8) 0.0027(8)
C2 0.0215(9) 0.0219(10) 0.0246(9) 0.0022(7) 0.0056(7) 0.0005(7)
C3 0.0210(9) 0.0197(10) 0.0268(10) 0.0006(7) 0.0081(7) -0.0004(7)
C5 0.0192(9) 0.0240(10) 0.0227(9) 0.0021(7) 0.0051(7) -0.0026(7)
C6 0.0206(9) 0.0241(10) 0.0218(9) 0.0019(7) 0.0073(7) -0.0020(7)
C7 0.0203(9) 0.0288(11) 0.0263(10) -0.0009(8) 0.0032(8) -0.0041(7)
C8 0.0259(10) 0.0272(11) 0.0285(10) -0.0061(8) 0.0077(8) -0.0052(8)
C9 0.0243(10) 0.0246(10) 0.0277(10) 0.0003(7) 0.0112(8) -0.0001(7)
C10 0.0194(9) 0.0279(11) 0.0256(10) -0.0002(7) 0.0040(8) 0.0001(7)
C11 0.0209(9) 0.0231(10) 0.0245(9) -0.0021(7) 0.0034(7) -0.0021(7)
C12 0.0339(12) 0.0343(12) 0.0348(11) -0.0003(9) 0.0091(9) 0.0122(9)
C13 0.0345(11) 0.0195(10) 0.0382(11) 0.0022(8) 0.0123(9) -0.0011(8)
C14 0.0211(10) 0.0233(10) 0.0265(10) -0.0013(7) 0.0046(8) -0.0045(7)
C15 0.0187(9) 0.0197(10) 0.0280(10) -0.0027(7) 0.0046(7) -0.0032(7)
C17 0.0206(9) 0.0216(10) 0.0236(9) 0.0007(7) 0.0026(7) -0.0058(7)
C18 0.0196(9) 0.0225(10) 0.0234(9) 0.0000(7) 0.0020(7) -0.0051(7)
C19 0.0294(11) 0.0275(11) 0.0217(9) 0.0049(7) 0.0026(8) -0.0010(8)
C20 0.0261(10) 0.0251(11) 0.0262(10) 0.0033(7) 0.0023(8) 0.0015(8)
C21 0.0210(9) 0.0261(11) 0.0264(10) -0.0002(7) 0.0058(8) -0.0045(7)
C22 0.0401(12) 0.0303(12) 0.0257(10) 0.0071(8) 0.0117(9) 0.0026(9)
C23 0.0356(11) 0.0242(11) 0.0281(10) 0.0059(8) 0.0075(8) 0.0038(8)
C24 0.0272(10) 0.0307(12) 0.0321(11) -0.0007(8) 0.0065(8) 0.0016(8)
C25 0.0220(10) 0.0148(9) 0.0265(10) -0.0027(7) 0.0042(7) -0.0015(7)
C26 0.0194(9) 0.0216(10) 0.0255(9) -0.0040(7) 0.0055(7) -0.0028(7)
C27 0.0251(10) 0.0207(10) 0.0228(9) -0.0019(7) 0.0023(7) -0.0005(7)
C28 0.0222(10) 0.0220(10) 0.0282(10) -0.0014(7) 0.0045(8) 0.0028(7)
C29 0.0203(9) 0.0159(9) 0.0270(10) -0.0022(7) 0.0048(7) -0.0020(7)
F1 0.0271(6) 0.0249(6) 0.0288(6) -0.0086(4) 0.0023(5) 0.0012(4)
F2 0.0213(6) 0.0356(7) 0.0272(6) 0.0013(5) 0.0070(4) -0.0036(5)
F3 0.0257(6) 0.0332(7) 0.0235(6) -0.0001(4) 0.0008(4) 0.0040(4)
F4 0.0361(7) 0.0198(6) 0.0340(6) -0.0005(4) 0.0077(5) -0.0027(5)
F5 0.0195(6) 0.0417(7) 0.0346(6) 0.0022(5) 0.0016(5) -0.0061(5)
F6 0.0381(7) 0.0352(7) 0.0307(6) 0.0036(5) 0.0107(5) 0.0187(5)
O1 0.0290(8) 0.0295(8) 0.0400(8) -0.0072(6) 0.0076(6) 0.0048(6)
O2 0.0333(8) 0.0291(8) 0.0305(7) 0.0021(6) 0.0133(6) 0.0031(6)
S1 0.0226(3) 0.0231(3) 0.0239(2) -0.00049(16) 0.00135(18) 0.00357(17)
S2 0.0240(3) 0.0228(3) 0.0256(3) 0.00259(16) 0.00580(19) -0.00128(17)

loop_
_atom_type_symbol
_atom_type_description
_atom_type_scat_dispersion_real
_atom_type_scat_dispersion_imag
_atom_type_scat_source
C C 0.0181 0.0091 'International Tables Vol C Tables 4.2.6.8 and 6.1.1.4'
H H 0.0000 0.0000 'International Tables Vol C Tables 4.2.6.8 and 6.1.1.4'
N N 0.0311 0.0180 'International Tables Vol C Tables 4.2.6.8 and 6.1.1.4'
O O 0.0492 0.0322 'International Tables Vol C Tables 4.2.6.8 and 6.1.1.4'
F F 0.0727 0.0534 'International Tables Vol C Tables 4.2.6.8 and 6.1.1.4'
S S 0.3331 0.5567 'International Tables Vol C Tables 4.2.6.8 and 6.1.1.4'

loop_
_geom_angle_atom_site_label_1
_geom_angle_atom_site_label_2
_geom_angle_atom_site_label_3
_geom_angle
C3 C2 C1 129.57(18)
C3 C2 S1 109.76(14)
C1 C2 S1 120.58(14)
C2 C3 N1 109.5(7)
C2 C3 C4 115.0(3)
C2 C3 C25 123.90(17)
N1 C3 C25 126.6(7)
C4 C3 C25 121.1(3)
N1 C5 C6 131.4(8)
C4 C5 C6 127.8(3)
N1 C5 S1 107.2(8)
C4 C5 S1 111.1(3)
C6 C5 S1 121.07(14)
C11 C6 C7 117.65(17)
C11 C6 C5 122.52(17)
C7 C6 C5 119.83(17)
C8 C7 C6 121.21(18)
C7 C8 C9 120.13(18)
O1 C9 C10 124.88(18)
O1 C9 C8 115.66(17)
C10 C9 C8 119.45(18)
C11 C10 C9 119.78(18)
C10 C11 C6 121.74(18)
C15 C14 C13 131.16(18)
C15 C14 S2 110.17(14)
C13 C14 S2 118.63(14)
C14 C15 C16 114.2(3)
C14 C15 N2 108.4(7)
C14 C15 C29 124.32(17)
C16 C15 C29 121.5(3)
N2 C15 C29 127.3(7)
N2 C17 C18 129.8(8)
C16 C17 C18 128.3(3)
N2 C17 S2 108.9(8)
C16 C17 S2 110.6(2)
C18 C17 S2 121.13(14)
C19 C18 C23 117.73(18)
C19 C18 C17 121.16(17)
C23 C18 C17 121.10(18)
C18 C19 C20 121.90(18)
C21 C20 C19 119.33(19)
O2 C21 C22 115.64(17)
O2 C21 C20 124.71(18)
C22 C21 C20 119.64(18)
C23 C22 C21 120.37(18)
C22 C23 C18 121.02(19)
C29 C25 C3 130.16(18)
C29 C25 C26 110.37(17)
C3 C25 C26 119.47(16)
F2 C26 F1 106.50(14)
F2 C26 C25 114.02(15)
F1 C26 C25 111.62(15)
F2 C26 C27 111.93(16)
F1 C26 C27 108.94(14)
C25 C26 C27 103.83(15)
F3 C27 F4 107.85(15)
F3 C27 C26 113.28(15)
F4 C27 C26 109.10(15)
F3 C27 C28 113.81(15)
F4 C27 C28 109.52(15)
C26 C27 C28 103.14(15)
F6 C28 F5 106.77(15)
F6 C28 C29 114.30(16)
F5 C28 C29 111.43(16)
F6 C28 C27 110.72(16)
F5 C28 C27 109.19(15)
C29 C28 C27 104.41(15)
C25 C29 C15 129.00(18)
C25 C29 C28 110.31(17)
C15 C29 C28 120.54(16)
C9 O1 C12 117.16(16)
C21 O2 C24 118.05(16)
C2 S1 C5 92.79(9)
C14 S2 C17 92.76(9)
C5 C4 C3 111.3(4)
C17 C16 C15 112.3(4)
C5 N1 C3 120.6(13)
C17 N2 C15 119.5(13)

loop_
_geom_bond_atom_site_label_1
_geom_bond_atom_site_label_2
_geom_bond_distance
C1 C2 1.492(3)
C2 C3 1.369(3)
C2 S1 1.7234(19)
C3 N1 1.394(18)
C3 C4 1.428(5)
C3 C25 1.463(3)
C5 N1 1.270(18)
C5 C4 1.376(6)
C5 C6 1.462(3)
C5 S1 1.7380(19)
C6 C11 1.392(3)
C6 C7 1.405(3)
C7 C8 1.375(3)
C8 C9 1.400(3)
C9 O1 1.364(2)
C9 C10 1.389(3)
C10 C11 1.384(3)
C12 O1 1.423(3)
C13 C14 1.495(3)
C14 C15 1.370(3)
C14 S2 1.7289(19)
C15 C16 1.422(5)
C15 N2 1.453(18)
C15 C29 1.471(3)
C17 N2 1.240(17)
C17 C16 1.381(5)
C17 C18 1.472(3)
C17 S2 1.734(2)
C18 C19 1.386(3)
C18 C23 1.397(3)
C19 C20 1.391(3)
C20 C21 1.387(3)
C21 O2 1.364(2)
C21 C22 1.386(3)
C22 C23 1.382(3)
C24 O2 1.422(2)
C25 C29 1.357(3)
C25 C26 1.504(3)
C26 F2 1.349(2)
C26 F1 1.366(2)
C26 C27 1.536(3)
C27 F3 1.345(2)
C27 F4 1.347(2)
C27 C28 1.536(3)
C28 F6 1.352(2)
C28 F5 1.357(2)
C28 C29 1.508(3)
